data_7151061
loop_
_publ_author_name
'Takagi, Ryukichi'
'Miwa, Yukiko'
'Nerio, Takashi'
'Inoue, Yuta'
'Matsumura, Shuji'
'Ohkata, Katsuo'

_publ_section_title
;
 Stereochemical investigation on the construction of
 poly-functionalized bicyclo[3.3.1]nonenones by successive Michael
 reactions of 2-cyclohexenones.
;
_journal_issue 2
_journal_name_full 'Organic &amp; biomolecular chemistry'
_journal_page_first 286
_journal_page_last 300
_journal_paper_doi 10.1039/b615702e
_journal_volume 5
_journal_year 2007
_chemical_formula_moiety 'C18 H56 O12'
_chemical_formula_sum 'C19 H28 O6'
_chemical_formula_weight 352.43
_chemical_melting_point 351.15
_space_group_IT_number 2
_symmetry_cell_setting triclinic
_symmetry_Int_Tables_number 2
_symmetry_space_group_name_Hall '-P 1'
_symmetry_space_group_name_H-M 'P -1'
_audit_creation_date 'Fri Jul 2 21:45:00 2004'
_audit_creation_method 'by teXsan'
_cell_angle_alpha 85.225(1)
_cell_angle_beta 77.416(1)
_cell_angle_gamma 68.107(1)
_cell_formula_units_Z 4
_cell_length_a 9.8930(3)
_cell_length_b 11.1740(2)
_cell_length_c 19.1870(7)
_cell_measurement_temperature 273.2
_cell_volume 1920.77(10)
_computing_cell_refinement Scalepack
_computing_data_collection Denzo
_computing_data_reduction 'teXsan Ver. 1.11'
_computing_publication_material 'teXsan Ver. 1.11'
_computing_structure_refinement 'teXsan Ver. 1.10'
_computing_structure_solution SIR92
_diffrn_measured_fraction_theta_full 0.8854
_diffrn_measured_fraction_theta_max 0.8854
_diffrn_measurement_device_type 'MacScience DIP2030'
_diffrn_radiation_type 'Mo K\a'
_diffrn_radiation_wavelength 0.7107
_diffrn_reflns_limit_h_max 13
_diffrn_reflns_limit_h_min 0
_diffrn_reflns_limit_k_max 14
_diffrn_reflns_limit_k_min -12
_diffrn_reflns_limit_l_max 25
_diffrn_reflns_limit_l_min -24
_diffrn_reflns_number 8161
_diffrn_reflns_theta_full 27.97
_diffrn_reflns_theta_max 27.97
_exptl_absorpt_coefficient_mu 0.090
_exptl_absorpt_correction_type none
_exptl_crystal_colour colorless
_exptl_crystal_density_diffrn 1.219
_exptl_crystal_density_method 'not measured'
_exptl_crystal_description plate
_exptl_crystal_size_max 0.700
_exptl_crystal_size_mid 0.500
_exptl_crystal_size_min 0.150
_refine_diff_density_max 0.34
_refine_diff_density_min -0.43
_refine_ls_extinction_method none
_refine_ls_goodness_of_fit_ref 2.132
_refine_ls_hydrogen_treatment noref
_refine_ls_number_parameters 451
_refine_ls_number_reflns 7906
_refine_ls_R_factor_gt 0.1225
_refine_ls_shift/su_max 0.1377
_refine_ls_structure_factor_coef Fsqd
_refine_ls_weighting_details 'w = 1/[\s^2^(Fo^2^) + (0.20000(Max(Fo^2^,0) + 2Fc^2^)/3)^2^]'
_refine_ls_weighting_scheme calc
_refine_ls_wR_factor_ref 0.4492
_reflns_number_gt 6944
_reflns_number_total 8161
_reflns_threshold_expression F^2^>2.0\s(F^2^)
_cod_data_source_file b615702e.txt
_cod_data_source_block g-3-EtO-6-(EtO2C)bicyclo
_cod_depositor_comments
;
The following automatic conversions were performed:

'_chemical_melting_point' value '78C' was changed to '351.15' - it
was converted from degrees Celsius(C) to Kelvins(K).

Automatic conversion script
Id: cif_fix_values 1646 2011-03-28 12:23:43Z adriana 
;
_cod_original_sg_symbol_H-M 'P -1 '
_cod_original_formula_sum 'C19 H28 O6 '
_cod_database_code 7151061

loop_
_symmetry_equiv_pos_as_xyz
x,y,z
-x,-y,-z

loop_
_atom_site_label
_atom_site_type_symbol
_atom_site_fract_x
_atom_site_fract_y
_atom_site_fract_z
_atom_site_U_iso_or_equiv
_atom_site_adp_type
_atom_site_occupancy
_atom_site_calc_flag
_atom_site_refinement_flags
_atom_site_disorder_assembly
_atom_site_disorder_group
O(1) O 0.4224(3) -1.0374(3) 0.9101(2) 0.0480(7) Uani 1.00 d . . .
O(2) O 0.2122(3) -0.6294(3) 1.0220(2) 0.0572(9) Uani 1.00 d . . .
O(3) O 0.1316(4) -1.0519(4) 0.9042(2) 0.064(1) Uani 1.00 d . . .
O(4) O 0.2043(6) -1.0263(4) 0.7877(2) 0.081(1) Uani 1.00 d . . .
O(5) O 0.5490(3) -0.8313(3) 0.8173(2) 0.0494(8) Uani 1.00 d . . .
O(6) O 0.4707(4) -0.6328(3) 0.8648(2) 0.066(1) Uani 1.00 d . . .
O(7) O 0.3415(3) -0.5365(3) 0.5937(2) 0.0494(7) Uani 1.00 d . . .
O(8) O 0.2355(3) -0.1489(3) 0.4609(2) 0.0462(7) Uani 1.00 d . . .
O(9) O 0.0360(4) -0.5508(3) 0.6015(2) 0.0486(8) Uani 1.00 d . . .
O(10) O 0.0295(5) -0.5195(4) 0.7156(2) 0.074(1) Uani 1.00 d . . .
O(11) O 0.3796(3) -0.3009(3) 0.6776(2) 0.0457(7) Uani 1.00 d . . .
O(12) O 0.3433(3) -0.1194(3) 0.6114(2) 0.0513(8) Uani 1.00 d . . .
C(1) C 0.2144(4) -0.8787(3) 0.8693(2) 0.0401(9) Uani 1.00 d . . .
C(2) C 0.3275(4) -0.9296(3) 0.9187(2) 0.0362(8) Uani 1.00 d . . .
C(3) C 0.3204(4) -0.8435(3) 0.9730(2) 0.0393(8) Uani 1.00 d . . .
C(4) C 0.2206(4) -0.7206(4) 0.9776(2) 0.0442(9) Uani 1.00 d . . .
C(5) C 0.1075(4) -0.6683(4) 0.9314(2) 0.052(1) Uani 1.00 d . . .
C(6) C 0.1671(6) -0.6015(4) 0.8658(3) 0.061(1) Uani 1.00 d . . .
C(7) C 0.3011(5) -0.6945(4) 0.8150(2) 0.050(1) Uani 1.00 d . . .
C(8) C 0.2766(4) -0.8166(4) 0.8014(2) 0.0451(10) Uani 1.00 d . . .
C(9) C 0.0699(4) -0.7782(4) 0.9089(2) 0.051(1) Uani 1.00 d . . .
C(10) C 0.1849(4) -0.9932(4) 0.8480(2) 0.0456(10) Uani 1.00 d . . .
C(11) C 0.4481(5) -0.7149(4) 0.8366(2) 0.047(1) Uani 1.00 d . . .
C(12) C 0.1263(8) -1.1773(7) 0.8929(3) 0.079(2) Uani 1.00 d . . .
C(13) C 0.255(1) -1.2779(7) 0.9150(5) 0.102(3) Uani 1.00 d . . .
C(14) C 0.3297(6) -0.6562(4) 1.0610(3) 0.061(1) Uani 1.00 d . . .
C(15) C 0.3005(8) -0.5374(6) 1.1001(5) 0.099(2) Uani 1.00 d . . .
C(16) C 0.7051(5) -0.8752(4) 0.8267(2) 0.051(1) Uani 1.00 d . . .
C(17) C 0.7851(7) -0.7991(7) 0.7760(4) 0.080(2) Uani 1.00 d . . .
C(18) C 0.7640(6) -1.0165(5) 0.8059(3) 0.068(1) Uani 1.00 d . . .
C(19) C 0.7117(5) -0.8648(5) 0.9037(3) 0.062(1) Uani 1.00 d . . .
C(20) C 0.0974(3) -0.3759(3) 0.6256(2) 0.0340(8) Uani 1.00 d . . .
C(21) C 0.2548(4) -0.4312(3) 0.5790(2) 0.0358(8) Uani 1.00 d . . .
C(22) C 0.2971(4) -0.3533(3) 0.5206(2) 0.0375(8) Uani 1.00 d . . .
C(23) C 0.2029(4) -0.2340(3) 0.5084(2) 0.0360(8) Uani 1.00 d . . .
C(24) C 0.0470(3) -0.1773(3) 0.5510(2) 0.0368(8) Uani 1.00 d . . .
C(25) C 0.0440(4) -0.0960(3) 0.6128(2) 0.0441(9) Uani 1.00 d . . .
C(26) C 0.1319(4) -0.1765(3) 0.6673(2) 0.0387(8) Uani 1.00 d . . .
C(27) C 0.0975(4) -0.2995(4) 0.6892(2) 0.0391(8) Uani 1.00 d . . .
C(28) C -0.0092(4) -0.2849(3) 0.5799(2) 0.0378(8) Uani 1.00 d . . .
C(29) C 0.0514(4) -0.4886(4) 0.6539(2) 0.0396(9) Uani 1.00 d . . .
C(30) C 0.2964(4) -0.1946(3) 0.6471(2) 0.0387(9) Uani 1.00 d . . .
C(31) C 0.0199(6) -0.6746(5) 0.6196(3) 0.062(1) Uani 1.00 d . . .
C(32) C 0.169(1) -0.7783(6) 0.6024(5) 0.095(3) Uani 1.00 d . . .
C(33) C 0.3903(5) -0.1754(5) 0.4283(3) 0.059(1) Uani 1.00 d . . .
C(34) C 0.4035(7) -0.0551(7) 0.3951(5) 0.089(2) Uani 1.00 d . . .
C(35) C 0.5417(4) -0.3361(4) 0.6722(2) 0.047(1) Uani 1.00 d . . .
C(36) C 0.5665(6) -0.2367(6) 0.7128(3) 0.065(1) Uani 1.00 d . . .
C(37) C 0.5837(6) -0.4669(6) 0.7080(4) 0.076(2) Uani 1.00 d . . .
C(38) C 0.6217(5) -0.3461(5) 0.5950(3) 0.062(1) Uani 1.00 d . . .
H(3) H 0.3839 -0.8731 1.0060 0.0421 Uiso 1.00 calc . . .
H(5) H 0.0210 -0.6074 0.9579 0.0586 Uiso 1.00 calc . . .
H(6A) H 0.0896 -0.5618 0.8402 0.0672 Uiso 1.00 calc . . .
H(6B) H 0.1957 -0.5378 0.8815 0.0672 Uiso 1.00 calc . . .
H(7) H 0.3061 -0.6506 0.7706 0.0551 Uiso 1.00 calc . . .
H(8A) H 0.3682 -0.8780 0.7790 0.0507 Uiso 1.00 calc . . .
H(8B) H 0.2071 -0.7949 0.7708 0.0507 Uiso 1.00 calc . . .
H(9A) H 0.0006 -0.7461 0.8782 0.0574 Uiso 1.00 calc . . .
H(9B) H 0.0284 -0.8164 0.9498 0.0574 Uiso 1.00 calc . . .
H(12A) H 0.0353 -1.1811 0.9208 0.0889 Uiso 1.00 calc . . .
H(12B) H 0.1285 -1.1859 0.8441 0.0889 Uiso 1.00 calc . . .
H(13A) H 0.2484 -1.3614 0.9077 0.1192 Uiso 1.00 calc . . .
H(13B) H 0.3430 -1.2751 0.8877 0.1192 Uiso 1.00 calc . . .
H(13C) H 0.2495 -1.2708 0.9644 0.1192 Uiso 1.00 calc . . .
H(14A) H 0.3277 -0.7242 1.0948 0.0699 Uiso 1.00 calc . . .
H(14B) H 0.4227 -0.6807 1.0297 0.0699 Uiso 1.00 calc . . .
H(15A) H 0.3751 -0.5519 1.1273 0.1090 Uiso 1.00 calc . . .
H(15B) H 0.3025 -0.4695 1.0667 0.1090 Uiso 1.00 calc . . .
H(15C) H 0.2057 -0.5121 1.1313 0.1090 Uiso 1.00 calc . . .
H(17A) H 0.8850 -0.8258 0.7818 0.0915 Uiso 1.00 calc . . .
H(17B) H 0.7822 -0.8108 0.7285 0.0915 Uiso 1.00 calc . . .
H(17C) H 0.7360 -0.7089 0.7879 0.0915 Uiso 1.00 calc . . .
H(18A) H 0.7086 -1.0595 0.8369 0.0826 Uiso 1.00 calc . . .
H(18B) H 0.7561 -1.0230 0.7580 0.0826 Uiso 1.00 calc . . .
H(18C) H 0.8661 -1.0546 0.8095 0.0826 Uiso 1.00 calc . . .
H(19A) H 0.8125 -0.8926 0.9083 0.0715 Uiso 1.00 calc . . .
H(19B) H 0.6620 -0.7768 0.9184 0.0715 Uiso 1.00 calc . . .
H(19C) H 0.6644 -0.9162 0.9328 0.0715 Uiso 1.00 calc . . .
H(22) H 0.3917 -0.3870 0.4904 0.0405 Uiso 1.00 calc . . .
H(24) H -0.0145 -0.1231 0.5206 0.0408 Uiso 1.00 calc . . .
H(25A) H 0.0850 -0.0322 0.5937 0.0479 Uiso 1.00 calc . . .
H(25B) H -0.0566 -0.0536 0.6363 0.0479 Uiso 1.00 calc . . .
H(26) H 0.0947 -0.1259 0.7093 0.0427 Uiso 1.00 calc . . .
H(27A) H 0.0024 -0.2750 0.7194 0.0426 Uiso 1.00 calc . . .
H(27B) H 0.1707 -0.3540 0.7142 0.0426 Uiso 1.00 calc . . .
H(28A) H -0.0123 -0.3313 0.5414 0.0419 Uiso 1.00 calc . . .
H(28B) H -0.1064 -0.2491 0.6085 0.0419 Uiso 1.00 calc . . .
H(31A) H -0.0218 -0.6767 0.6687 0.0690 Uiso 1.00 calc . . .
H(31B) H -0.0440 -0.6860 0.5920 0.0690 Uiso 1.00 calc . . .
H(32A) H 0.1575 -0.8592 0.6138 0.1042 Uiso 1.00 calc . . .
H(32B) H 0.2088 -0.7752 0.5532 0.1042 Uiso 1.00 calc . . .
H(32C) H 0.2306 -0.7664 0.6300 0.1042 Uiso 1.00 calc . . .
H(33A) H 0.4502 -0.2043 0.4632 0.0645 Uiso 1.00 calc . . .
H(33B) H 0.4229 -0.2400 0.3924 0.0645 Uiso 1.00 calc . . .
H(34A) H 0.5041 -0.0699 0.3737 0.1034 Uiso 1.00 calc . . .
H(34B) H 0.3439 -0.0270 0.3598 0.1034 Uiso 1.00 calc . . .
H(34C) H 0.3695 0.0095 0.4308 0.1034 Uiso 1.00 calc . . .
H(36A) H 0.6701 -0.2602 0.7097 0.0716 Uiso 1.00 calc . . .
H(36B) H 0.5264 -0.1548 0.6926 0.0716 Uiso 1.00 calc . . .
H(36C) H 0.5185 -0.2372 0.7615 0.0716 Uiso 1.00 calc . . .
H(37A) H 0.5297 -0.4582 0.7558 0.0889 Uiso 1.00 calc . . .
H(37B) H 0.5590 -0.5234 0.6829 0.0889 Uiso 1.00 calc . . .
H(37C) H 0.6868 -0.4999 0.7071 0.0889 Uiso 1.00 calc . . .
H(38A) H 0.7249 -0.3689 0.5924 0.0714 Uiso 1.00 calc . . .
H(38B) H 0.6057 -0.4102 0.5714 0.0714 Uiso 1.00 calc . . .
H(38C) H 0.5838 -0.2653 0.5717 0.0714 Uiso 1.00 calc . . .

loop_
_atom_site_aniso_label
_atom_site_aniso_U_11
_atom_site_aniso_U_22
_atom_site_aniso_U_33
_atom_site_aniso_U_12
_atom_site_aniso_U_13
_atom_site_aniso_U_23
O(1) 0.047(2) 0.037(1) 0.057(2) -0.005(1) -0.021(1) -0.007(1)
O(2) 0.053(2) 0.048(2) 0.068(2) 0.001(1) -0.031(1) -0.026(1)
O(3) 0.075(2) 0.075(2) 0.058(2) -0.045(2) -0.012(2) -0.006(1)
O(4) 0.120(4) 0.095(3) 0.054(2) -0.064(3) -0.016(2) -0.019(2)
O(5) 0.042(1) 0.051(2) 0.060(2) -0.017(1) -0.016(1) -0.001(1)
O(6) 0.073(2) 0.046(2) 0.094(3) -0.029(1) -0.035(2) 0.002(1)
O(7) 0.042(1) 0.033(1) 0.062(2) -0.0044(10) -0.006(1) 0.010(1)
O(8) 0.036(1) 0.040(1) 0.056(2) -0.0112(10) -0.009(1) 0.018(1)
O(9) 0.062(2) 0.047(2) 0.049(1) -0.032(1) -0.016(1) 0.006(1)
O(10) 0.123(3) 0.086(3) 0.044(2) -0.074(3) -0.023(2) 0.019(2)
O(11) 0.036(1) 0.046(2) 0.062(2) -0.020(1) -0.017(1) 0.010(1)
O(12) 0.049(2) 0.045(2) 0.064(2) -0.024(1) -0.013(1) 0.009(1)
C(1) 0.034(2) 0.045(2) 0.042(2) -0.012(1) -0.013(1) -0.010(1)
C(2) 0.031(2) 0.038(2) 0.041(2) -0.011(1) -0.013(1) -0.006(1)
C(3) 0.039(2) 0.039(2) 0.041(2) -0.008(1) -0.018(1) -0.005(1)
C(4) 0.038(2) 0.046(2) 0.048(2) -0.008(1) -0.017(1) -0.014(1)
C(5) 0.038(2) 0.052(2) 0.061(2) 0.002(1) -0.027(2) -0.018(2)
C(6) 0.061(3) 0.037(2) 0.084(3) 0.002(2) -0.046(2) -0.004(2)
C(7) 0.061(2) 0.042(2) 0.054(2) -0.017(2) -0.030(2) 0.009(1)
C(8) 0.043(2) 0.050(2) 0.045(2) -0.013(1) -0.019(1) -0.004(1)
C(9) 0.032(2) 0.060(2) 0.058(2) -0.006(1) -0.016(2) -0.019(2)
C(10) 0.040(2) 0.051(2) 0.051(2) -0.016(1) -0.014(1) -0.012(1)
C(11) 0.050(2) 0.041(2) 0.056(2) -0.019(1) -0.019(2) 0.007(1)
C(12) 0.104(5) 0.087(4) 0.080(4) -0.067(4) -0.033(3) 0.008(3)
C(13) 0.130(7) 0.066(4) 0.128(6) -0.044(4) -0.045(5) -0.006(4)
C(14) 0.062(3) 0.052(2) 0.072(3) -0.005(2) -0.039(2) -0.019(2)
C(15) 0.098(5) 0.071(4) 0.130(6) 0.005(3) -0.072(4) -0.045(4)
C(16) 0.039(2) 0.060(2) 0.055(2) -0.020(2) -0.010(2) 0.005(2)
C(17) 0.066(3) 0.104(5) 0.079(4) -0.049(3) -0.011(3) 0.025(3)
C(18) 0.048(2) 0.068(3) 0.082(3) -0.011(2) -0.010(2) -0.013(2)
C(19) 0.049(2) 0.070(3) 0.064(3) -0.012(2) -0.023(2) 0.005(2)
C(20) 0.031(1) 0.039(2) 0.036(1) -0.015(1) -0.010(1) 0.002(1)
C(21) 0.035(2) 0.031(2) 0.041(2) -0.011(1) -0.010(1) 0.000(1)
C(22) 0.037(2) 0.033(2) 0.040(2) -0.011(1) -0.004(1) 0.000(1)
C(23) 0.036(2) 0.034(2) 0.040(2) -0.014(1) -0.009(1) 0.005(1)
C(24) 0.027(1) 0.032(2) 0.049(2) -0.007(1) -0.013(1) 0.007(1)
C(25) 0.034(2) 0.031(2) 0.064(2) -0.006(1) -0.012(1) -0.002(1)
C(26) 0.035(2) 0.035(2) 0.046(2) -0.012(1) -0.007(1) -0.008(1)
C(27) 0.038(2) 0.047(2) 0.036(2) -0.019(1) -0.005(1) -0.003(1)
C(28) 0.030(2) 0.043(2) 0.042(2) -0.015(1) -0.010(1) 0.005(1)
C(29) 0.042(2) 0.043(2) 0.042(2) -0.023(1) -0.014(1) 0.007(1)
C(30) 0.037(2) 0.036(2) 0.048(2) -0.015(1) -0.014(1) -0.002(1)
C(31) 0.079(3) 0.058(3) 0.071(3) -0.046(2) -0.023(2) 0.006(2)
C(32) 0.132(6) 0.046(3) 0.117(6) -0.034(3) -0.040(5) 0.006(3)
C(33) 0.041(2) 0.055(2) 0.070(3) -0.014(2) 0.000(2) 0.019(2)
C(34) 0.058(3) 0.080(4) 0.122(5) -0.031(3) -0.009(3) 0.043(4)
C(35) 0.032(2) 0.050(2) 0.062(2) -0.016(1) -0.017(2) 0.006(2)
C(36) 0.059(3) 0.077(3) 0.074(3) -0.038(2) -0.024(2) 0.003(2)
C(37) 0.056(3) 0.064(3) 0.111(5) -0.020(2) -0.038(3) 0.032(3)
C(38) 0.038(2) 0.075(3) 0.071(3) -0.017(2) -0.013(2) -0.005(2)

loop_
_atom_type_symbol
_atom_type_description
_atom_type_scat_dispersion_real
_atom_type_scat_dispersion_imag
_atom_type_scat_source
C C 0.003 0.002
;International Tables for Crystallography
(1992, Vol. C, Tables 4.2.6.8 and 6.1.1.1)
;
H H 0.000 0.000
;International Tables for Crystallography
(1992, Vol. C, Table 6.1.1.2)
;
O O 0.011 0.006
;International Tables for Crystallography
(1992, Vol. C, Tables 4.2.6.8 and 6.1.1.1)
;

loop_
_geom_angle_atom_site_label_1
_geom_angle_atom_site_label_2
_geom_angle_atom_site_label_3
_geom_angle
_geom_angle_site_symmetry_1
_geom_angle_site_symmetry_2
_geom_angle_site_symmetry_3
_geom_angle_publ_flag
C(4) O(2) C(14) 118.6(3) . . . yes
C(10) O(3) C(12) 117.7(4) . . . yes
C(11) O(5) C(16) 123.5(3) . . . yes
C(23) O(8) C(33) 118.1(3) . . . yes
C(29) O(9) C(31) 116.8(3) . . . yes
C(30) O(11) C(35) 122.6(3) . . . yes
C(2) C(1) C(8) 111.2(3) . . . yes
C(2) C(1) C(9) 109.9(3) . . . yes
C(2) C(1) C(10) 107.4(3) . . . yes
C(8) C(1) C(9) 109.0(3) . . . yes
C(8) C(1) C(10) 109.0(3) . . . yes
C(9) C(1) C(10) 110.3(3) . . . yes
O(1) C(2) C(1) 120.2(3) . . . yes
O(1) C(2) C(3) 121.9(3) . . . yes
C(1) C(2) C(3) 117.9(3) . . . yes
C(2) C(3) C(4) 120.4(3) . . . yes
O(2) C(4) C(3) 125.4(3) . . . yes
O(2) C(4) C(5) 111.3(3) . . . yes
C(3) C(4) C(5) 123.3(3) . . . yes
C(4) C(5) C(6) 110.1(4) . . . yes
C(4) C(5) C(9) 109.4(3) . . . yes
C(6) C(5) C(9) 110.5(3) . . . yes
C(5) C(6) C(7) 113.4(3) . . . yes
C(6) C(7) C(8) 112.0(4) . . . yes
C(6) C(7) C(11) 111.9(3) . . . yes
C(8) C(7) C(11) 115.8(3) . . . yes
C(1) C(8) C(7) 114.3(3) . . . yes
C(1) C(9) C(5) 107.9(3) . . . yes
O(3) C(10) O(4) 123.3(4) . . . yes
O(3) C(10) C(1) 112.2(3) . . . yes
O(4) C(10) C(1) 124.5(4) . . . yes
O(5) C(11) O(6) 124.9(4) . . . yes
O(5) C(11) C(7) 111.2(3) . . . yes
O(6) C(11) C(7) 123.8(4) . . . yes
O(3) C(12) C(13) 108.6(5) . . . yes
O(2) C(14) C(15) 107.5(4) . . . yes
O(5) C(16) C(17) 108.9(4) . . . yes
O(5) C(16) C(18) 102.0(4) . . . yes
O(5) C(16) C(19) 111.1(3) . . . yes
C(17) C(16) C(18) 112.0(5) . . . yes
C(17) C(16) C(19) 112.9(5) . . . yes
C(18) C(16) C(19) 109.4(4) . . . yes
C(21) C(20) C(27) 110.5(3) . . . yes
C(21) C(20) C(28) 109.0(3) . . . yes
C(21) C(20) C(29) 107.5(3) . . . yes
C(27) C(20) C(28) 109.1(3) . . . yes
C(27) C(20) C(29) 109.2(3) . . . yes
C(28) C(20) C(29) 111.5(3) . . . yes
O(7) C(21) C(20) 119.6(3) . . . yes
O(7) C(21) C(22) 122.0(3) . . . yes
C(20) C(21) C(22) 118.3(3) . . . yes
C(21) C(22) C(23) 120.9(3) . . . yes
O(8) C(23) C(22) 125.9(3) . . . yes
O(8) C(23) C(24) 111.2(3) . . . yes
C(22) C(23) C(24) 122.8(3) . . . yes
C(23) C(24) C(25) 109.7(3) . . . yes
C(23) C(24) C(28) 109.7(3) . . . yes
C(25) C(24) C(28) 110.4(3) . . . yes
C(24) C(25) C(26) 112.8(3) . . . yes
C(25) C(26) C(27) 112.6(3) . . . yes
C(25) C(26) C(30) 112.5(3) . . . yes
C(27) C(26) C(30) 116.0(3) . . . yes
C(20) C(27) C(26) 114.0(3) . . . yes
C(20) C(28) C(24) 108.6(3) . . . yes
O(9) C(29) O(10) 123.0(3) . . . yes
O(9) C(29) C(20) 111.7(3) . . . yes
O(10) C(29) C(20) 125.3(3) . . . yes
O(11) C(30) O(12) 124.8(3) . . . yes
O(11) C(30) C(26) 111.1(3) . . . yes
O(12) C(30) C(26) 124.0(3) . . . yes
O(9) C(31) C(32) 108.6(4) . . . yes
O(8) C(33) C(34) 108.2(4) . . . yes
O(11) C(35) C(36) 108.9(3) . . . yes
O(11) C(35) C(37) 101.7(3) . . . yes
O(11) C(35) C(38) 110.9(3) . . . yes
C(36) C(35) C(37) 112.1(4) . . . yes
C(36) C(35) C(38) 111.8(4) . . . yes
C(37) C(35) C(38) 111.0(4) . . . yes

loop_
_geom_bond_atom_site_label_1
_geom_bond_atom_site_label_2
_geom_bond_distance
_geom_bond_site_symmetry_1
_geom_bond_site_symmetry_2
_geom_bond_publ_flag
O(1) C(2) 1.217(4) . . yes
O(2) C(4) 1.349(4) . . yes
O(2) C(14) 1.444(5) . . yes
O(3) C(10) 1.328(6) . . yes
O(3) C(12) 1.457(6) . . yes
O(4) C(10) 1.198(5) . . yes
O(5) C(11) 1.333(5) . . yes
O(5) C(16) 1.484(5) . . yes
O(6) C(11) 1.213(5) . . yes
O(7) C(21) 1.224(4) . . yes
O(8) C(23) 1.340(4) . . yes
O(8) C(33) 1.449(5) . . yes
O(9) C(29) 1.335(4) . . yes
O(9) C(31) 1.456(5) . . yes
O(10) C(29) 1.203(5) . . yes
O(11) C(30) 1.341(4) . . yes
O(11) C(35) 1.483(4) . . yes
O(12) C(30) 1.202(4) . . yes
C(1) C(2) 1.540(4) . . yes
C(1) C(8) 1.542(6) . . yes
C(1) C(9) 1.535(5) . . yes
C(1) C(10) 1.519(5) . . yes
C(2) C(3) 1.449(4) . . yes
C(3) C(4) 1.356(5) . . yes
C(4) C(5) 1.496(5) . . yes
C(5) C(6) 1.530(8) . . yes
C(5) C(9) 1.526(6) . . yes
C(6) C(7) 1.538(7) . . yes
C(7) C(8) 1.523(5) . . yes
C(7) C(11) 1.530(6) . . yes
C(12) C(13) 1.47(1) . . yes
C(14) C(15) 1.480(6) . . yes
C(16) C(17) 1.524(6) . . yes
C(16) C(18) 1.520(7) . . yes
C(16) C(19) 1.509(7) . . yes
C(20) C(21) 1.541(4) . . yes
C(20) C(27) 1.547(4) . . yes
C(20) C(28) 1.540(4) . . yes
C(20) C(29) 1.513(4) . . yes
C(21) C(22) 1.447(4) . . yes
C(22) C(23) 1.348(5) . . yes
C(23) C(24) 1.503(5) . . yes
C(24) C(25) 1.542(5) . . yes
C(24) C(28) 1.521(5) . . yes
C(25) C(26) 1.520(5) . . yes
C(26) C(27) 1.540(5) . . yes
C(26) C(30) 1.528(5) . . yes
C(31) C(32) 1.48(1) . . yes
C(33) C(34) 1.477(7) . . yes
C(35) C(36) 1.527(6) . . yes
C(35) C(37) 1.512(6) . . yes
C(35) C(38) 1.510(7) . . yes

loop_
_geom_contact_atom_site_label_1
_geom_contact_atom_site_label_2
_geom_contact_distance
_geom_contact_site_symmetry_1
_geom_contact_site_symmetry_2
_geom_contact_publ_flag
O(1) C(14) 3.473(5) . 2_637 ?
O(1) C(3) 3.569(4) . 2_637 ?
O(4) C(30) 3.185(5) . 1_545 ?
O(4) C(26) 3.306(5) . 1_545 ?
O(4) O(12) 3.450(5) . 1_545 ?
O(4) O(11) 3.521(5) . 1_545 ?
O(4) C(36) 3.531(8) . 1_545 ?
O(6) C(37) 3.590(7) . . ?
O(7) C(33) 3.309(5) . 2_646 ?
O(7) C(22) 3.585(4) . 2_646 ?
O(8) C(25) 3.543(4) . 2_556 ?
O(10) C(6) 3.366(6) . . ?
O(10) C(7) 3.517(6) . . ?
O(12) C(32) 3.557(7) . 1_565 ?

loop_
_geom_torsion_atom_site_label_1
_geom_torsion_atom_site_label_2
_geom_torsion_atom_site_label_3
_geom_torsion_atom_site_label_4
_geom_torsion
_geom_torsion_site_symmetry_1
_geom_torsion_site_symmetry_2
_geom_torsion_site_symmetry_3
_geom_torsion_site_symmetry_4
_geom_torsion_publ_flag
O(1) C(2) C(1) C(8) -86.3(4) . . . . yes
O(1) C(2) C(1) C(9) 152.9(4) . . . . yes
O(1) C(2) C(1) C(10) 32.8(5) . . . . yes
O(1) C(2) C(3) C(4) 174.8(4) . . . . yes
O(2) C(4) C(3) C(2) -174.4(4) . . . . yes
O(2) C(4) C(5) C(6) 84.4(4) . . . . yes
O(2) C(4) C(5) C(9) -154.0(4) . . . . yes
O(3) C(10) C(1) C(2) 59.2(4) . . . . yes
O(3) C(10) C(1) C(8) 179.7(3) . . . . yes
O(3) C(10) C(1) C(9) -60.6(4) . . . . yes
O(4) C(10) O(3) C(12) 13.3(7) . . . . yes
O(4) C(10) C(1) C(2) -122.1(5) . . . . yes
O(4) C(10) C(1) C(8) -1.6(6) . . . . yes
O(4) C(10) C(1) C(9) 118.1(5) . . . . yes
O(5) C(11) C(7) C(6) 150.8(4) . . . . yes
O(5) C(11) C(7) C(8) 20.8(5) . . . . yes
O(6) C(11) O(5) C(16) -1.3(7) . . . . yes
O(6) C(11) C(7) C(6) -32.3(6) . . . . yes
O(6) C(11) C(7) C(8) -162.3(4) . . . . yes
O(7) C(21) C(20) C(27) 87.5(4) . . . . yes
O(7) C(21) C(20) C(28) -152.6(3) . . . . yes
O(7) C(21) C(20) C(29) -31.6(4) . . . . yes
O(7) C(21) C(22) C(23) -175.6(3) . . . . yes
O(8) C(23) C(22) C(21) 172.7(3) . . . . yes
O(8) C(23) C(24) C(25) -82.4(4) . . . . yes
O(8) C(23) C(24) C(28) 156.1(3) . . . . yes
O(9) C(29) C(20) C(21) -66.0(4) . . . . yes
O(9) C(29) C(20) C(27) 174.1(3) . . . . yes
O(9) C(29) C(20) C(28) 53.5(4) . . . . yes
O(10) C(29) O(9) C(31) -12.0(6) . . . . yes
O(10) C(29) C(20) C(21) 114.7(5) . . . . yes
O(10) C(29) C(20) C(27) -5.2(5) . . . . yes
O(10) C(29) C(20) C(28) -125.8(5) . . . . yes
O(11) C(30) C(26) C(25) -156.0(3) . . . . yes
O(11) C(30) C(26) C(27) -24.4(4) . . . . yes
O(12) C(30) O(11) C(35) 1.6(6) . . . . yes
O(12) C(30) C(26) C(25) 27.6(5) . . . . yes
O(12) C(30) C(26) C(27) 159.3(4) . . . . yes
C(1) C(2) C(3) C(4) -2.5(6) . . . . yes
C(1) C(8) C(7) C(6) -46.3(4) . . . . yes
C(1) C(8) C(7) C(11) 83.7(4) . . . . yes
C(1) C(9) C(5) C(4) -58.2(5) . . . . yes
C(1) C(9) C(5) C(6) 63.1(4) . . . . yes
C(1) C(10) O(3) C(12) -168.0(4) . . . . yes
C(2) C(1) C(8) C(7) -65.8(4) . . . . yes
C(2) C(1) C(9) C(5) 59.6(4) . . . . yes
C(2) C(3) C(4) C(5) 3.7(7) . . . . yes
C(3) C(2) C(1) C(8) 91.1(4) . . . . yes
C(3) C(2) C(1) C(9) -29.7(5) . . . . yes
C(3) C(2) C(1) C(10) -149.7(3) . . . . yes
C(3) C(4) O(2) C(14) 9.3(7) . . . . yes
C(3) C(4) C(5) C(6) -93.9(5) . . . . yes
C(3) C(4) C(5) C(9) 27.7(6) . . . . yes
C(4) O(2) C(14) C(15) 175.0(6) . . . . yes
C(4) C(5) C(6) C(7) 66.0(4) . . . . yes
C(5) C(4) O(2) C(14) -169.0(4) . . . . yes
C(5) C(6) C(7) C(8) 45.5(4) . . . . yes
C(5) C(6) C(7) C(11) -86.5(4) . . . . yes
C(5) C(9) C(1) C(8) -62.5(4) . . . . yes
C(5) C(9) C(1) C(10) 177.8(3) . . . . yes
C(7) C(6) C(5) C(9) -55.0(4) . . . . yes
C(7) C(8) C(1) C(9) 55.5(4) . . . . yes
C(7) C(8) C(1) C(10) 176.0(3) . . . . yes
C(7) C(11) O(5) C(16) 175.6(3) . . . . yes
C(10) O(3) C(12) C(13) 99.6(7) . . . . yes
C(11) O(5) C(16) C(17) -68.7(5) . . . . yes
C(11) O(5) C(16) C(18) 172.8(4) . . . . yes
C(11) O(5) C(16) C(19) 56.3(5) . . . . yes
C(20) C(21) C(22) C(23) 1.9(5) . . . . yes
C(20) C(27) C(26) C(25) 46.4(4) . . . . yes
C(20) C(27) C(26) C(30) -85.2(4) . . . . yes
C(20) C(28) C(24) C(23) 57.9(4) . . . . yes
C(20) C(28) C(24) C(25) -63.2(3) . . . . yes
C(20) C(29) O(9) C(31) 168.7(4) . . . . yes
C(21) C(20) C(27) C(26) 66.0(4) . . . . yes
C(21) C(20) C(28) C(24) -59.2(3) . . . . yes
C(21) C(22) C(23) C(24) -3.7(5) . . . . yes
C(22) C(21) C(20) C(27) -90.0(4) . . . . yes
C(22) C(21) C(20) C(28) 29.9(4) . . . . yes
C(22) C(21) C(20) C(29) 150.9(3) . . . . yes
C(22) C(23) O(8) C(33) -11.9(6) . . . . yes
C(22) C(23) C(24) C(25) 94.4(4) . . . . yes
C(22) C(23) C(24) C(28) -27.0(5) . . . . yes
C(23) O(8) C(33) C(34) -164.0(5) . . . . yes
C(23) C(24) C(25) C(26) -65.1(4) . . . . yes
C(24) C(23) O(8) C(33) 164.9(4) . . . . yes
C(24) C(25) C(26) C(27) -46.6(4) . . . . yes
C(24) C(25) C(26) C(30) 86.7(3) . . . . yes
C(24) C(28) C(20) C(27) 61.5(3) . . . . yes
C(24) C(28) C(20) C(29) -177.8(3) . . . . yes
C(26) C(25) C(24) C(28) 55.9(4) . . . . yes
C(26) C(27) C(20) C(28) -53.8(4) . . . . yes
C(26) C(27) C(20) C(29) -175.9(3) . . . . yes
C(26) C(30) O(11) C(35) -174.7(3) . . . . yes
C(29) O(9) C(31) C(32) -94.0(5) . . . . yes
C(30) O(11) C(35) C(36) 67.0(5) . . . . yes
C(30) O(11) C(35) C(37) -174.4(4) . . . . yes
C(30) O(11) C(35) C(38) -56.4(5) . . . . yes
C(30) O(11) C(35) C(38) -56.4(5) . . . . yes
